data_4117101
loop_
_publ_author_name
'Martin Smr\<cina'
'\<St\<ep\'an Vysko\<cil'
'Vladim\'ir Hanu\<s'
'Miroslav Pol\'a\<sek'
'Vratislav Langer'
'Benjamin G. M. Chew'
'David B. Zax'
'Hugh Verrier'
'Kevin Harper'
'Thomas A. Claxton'
'Pavel Ko\<covsk\'y'

_publ_section_title
;
 The SN2 Reaction in the Solid State. An Unusual, BAl2 Aminolysis of an
 Ester Group in Crystalline (\+-)-2-Amino-2'-hydroxy-3'-(methoxycarbonyl)-
 1,1'-binaphthyl Elucidated by X-ray Diffraction and Isotopic Labeling.
 New Experimental Evidence for Linearity in SN2 Substitution
;
_journal_name_full 'Journal of the American Chemical Society'
_journal_page_first 487
_journal_page_last 488
_journal_paper_doi 10.1021/ja951920y
_journal_volume 118
_journal_year 1996
_chemical_formula_sum 'C22 H17 N O3'
_chemical_formula_weight 343.37
_chemical_name_systematic
;
 (+-)-2-amino-2'-hydroxy-3'-(methoxycarbonyl)-1,1'-binaphtyl
;
_space_group_IT_number 61
_symmetry_cell_setting orthorhombic
_symmetry_space_group_name_Hall '-P 2ac 2ab'
_symmetry_space_group_name_H-M 'P b c a'
_atom_sites_solution_hydrogens geom
_atom_sites_solution_primary direct
_atom_sites_solution_secondary difmap
_audit_creation_method SHELXL
_cell_angle_alpha 90.00
_cell_angle_beta 90.00
_cell_angle_gamma 90.00
_cell_formula_units_Z 8
_cell_length_a 11.319(2)
_cell_length_b 8.8990(10)
_cell_length_c 34.051(3)
_cell_measurement_reflns_used 25
_cell_measurement_temperature 296(1)
_cell_measurement_theta_max 13.20
_cell_measurement_theta_min 5.53
_cell_volume 3429.9(8)
_computing_cell_refinement 'Enraf-Nonius Express'
_computing_data_collection 'Enraf-Nonius Express'
_computing_data_reduction 'MSC TEXSAN'
_computing_molecular_graphics 'MSC TEXSAN'
_computing_publication_material SHELXL-93
_computing_structure_refinement 'SHELXL-93 (Sheldrick, 1993)'
_computing_structure_solution 'SHELXS-86 (Sheldrick, 1990)'
_diffrn_ambient_temperature 296(1)
_diffrn_measurement_device 'Enraf-Nonius CAD-4'
_diffrn_measurement_method 'Omega scans'
_diffrn_radiation_monochromator graphite
_diffrn_radiation_source 'fine-focus sealed tube'
_diffrn_radiation_type MoK\a
_diffrn_radiation_wavelength 0.71069
_diffrn_reflns_av_R_equivalents 0.0000
_diffrn_reflns_av_sigmaI/netI 0.6574
_diffrn_reflns_limit_h_max 0
_diffrn_reflns_limit_h_min -10
_diffrn_reflns_limit_k_max 8
_diffrn_reflns_limit_k_min 0
_diffrn_reflns_limit_l_max 0
_diffrn_reflns_limit_l_min -32
_diffrn_reflns_number 1505
_diffrn_reflns_theta_max 19.61
_diffrn_reflns_theta_min 2.97
_diffrn_standards_decay_% 0.8
_diffrn_standards_interval_count 150
_diffrn_standards_number 3
_exptl_absorpt_coefficient_mu 0.089
_exptl_absorpt_correction_type none
_exptl_crystal_colour yellow
_exptl_crystal_density_diffrn 1.330
_exptl_crystal_description prism
_exptl_crystal_F_000 1440
_exptl_crystal_size_max 0.30
_exptl_crystal_size_mid 0.20
_exptl_crystal_size_min 0.08
_refine_diff_density_max 0.175
_refine_diff_density_min -0.168
_refine_diff_density_rms 0.044
_refine_ls_extinction_method none
_refine_ls_goodness_of_fit_all 0.916
_refine_ls_goodness_of_fit_obs 1.006
_refine_ls_hydrogen_treatment 'riding on pivot atoms with common Uiso'
_refine_ls_matrix_type full
_refine_ls_number_parameters 239
_refine_ls_number_reflns 1505
_refine_ls_number_restraints 0
_refine_ls_restrained_S_all 0.916
_refine_ls_restrained_S_obs 1.006
_refine_ls_R_factor_all 0.3578
_refine_ls_R_factor_obs 0.0424
_refine_ls_shift/esd_max 0.008
_refine_ls_shift/esd_mean 0.002
_refine_ls_structure_factor_coef Fsqd
_refine_ls_weighting_details 'w=1/[\s^2^(Fo^2^)+(0.1000P)^2^+0.0000P] where P=(Fo^2^+2Fc^2^)/3'
_refine_ls_weighting_scheme calc
_refine_ls_wR_factor_all 0.2354
_refine_ls_wR_factor_obs 0.0973
_reflns_number_observed 410
_reflns_number_total 1505
_reflns_observed_criterion >2sigma(I)
_cod_data_source_file ja951920y.cif
_cod_data_source_block JA951920Y-164
_cod_depositor_comments
;
The following automatic conversions were performed:

'_refine_ls_weighting_scheme' value 'calc
w=1/[\s^2^(Fo^2^)+(0.1000P)^2^+0.0000P] where P=(Fo^2^+2Fc^2^)/3' was
changed to 'calc'. New tag '_refine_ls_weighting_details' was
created. The value of the new tag was set to
'w=1/[\s^2^(Fo^2^)+(0.1000P)^2^+0.0000P] where P=(Fo^2^+2Fc^2^)/3'.

Automatic conversion script
Id: cif_fix_values 3143 2015-03-26 13:38:13Z robertas 
;
_cod_database_code 4117101

loop_
_symmetry_equiv_pos_as_xyz
'x, y, z'
'x+1/2, -y+1/2, -z'
'-x, y+1/2, -z+1/2'
'-x+1/2, -y, z+1/2'
'-x, -y, -z'
'-x-1/2, y-1/2, z'
'x, -y-1/2, z-1/2'
'x-1/2, y, -z-1/2'

loop_
_atom_site_aniso_label
_atom_site_aniso_U_11
_atom_site_aniso_U_22
_atom_site_aniso_U_33
_atom_site_aniso_U_23
_atom_site_aniso_U_13
_atom_site_aniso_U_12
O1 0.086(9) 0.044(8) 0.070(10) 0.004(7) 0.012(8) 0.019(8)
O2 0.137(13) 0.075(10) 0.079(11) 0.029(9) 0.039(8) 0.029(10)
O3 0.068(9) 0.088(11) 0.049(8) 0.009(8) 0.003(7) -0.014(8)
N1 0.065(11) 0.072(12) 0.072(10) 0.007(10) -0.001(10) -0.008(10)
C1 0.085(20) 0.064(16) 0.054(13) -0.004(13) -0.039(14) 0.006(14)
C2 0.096(20) 0.074(19) 0.129(23) 0.011(15) -0.027(22) 0.023(18)
C3 0.124(25) 0.068(16) 0.112(26) -0.049(16) -0.085(22) 0.031(19)
C4 0.142(29) 0.112(23) 0.066(18) -0.032(17) -0.017(20) 0.063(21)
C5 0.136(27) 0.060(16) 0.050(16) 0.000(14) 0.012(18) 0.060(18)
C6 0.080(16) 0.085(18) 0.077(15) 0.013(12) 0.050(17) 0.018(16)
C7 0.044(14) 0.051(15) 0.062(17) 0.013(12) 0.005(14) 0.003(14)
C8 0.063(17) 0.033(13) 0.049(14) 0.000(11) -0.028(14) 0.006(12)
C9 0.068(19) 0.056(14) 0.053(16) -0.004(12) -0.003(16) 0.018(15)
C10 0.110(23) 0.082(20) 0.059(20) 0.007(16) -0.032(22) 0.037(21)
C11 0.045(13) 0.055(15) 0.062(15) 0.007(16) -0.004(12) -0.003(13)
C12 0.049(12) 0.046(15) 0.049(15) -0.005(13) -0.001(12) 0.000(12)
C13 0.034(11) 0.066(16) 0.053(15) -0.022(13) 0.002(10) -0.007(11)
C14 0.057(13) 0.046(16) 0.090(17) 0.007(14) -0.007(12) 0.012(13)
C15 0.073(14) 0.058(18) 0.114(19) 0.021(16) -0.005(15) 0.029(14)
C16 0.086(15) 0.053(16) 0.072(15) 0.008(12) 0.022(13) -0.007(13)
C17 0.090(14) 0.041(15) 0.052(14) 0.014(11) 0.025(12) 0.018(13)
C18 0.039(12) 0.052(16) 0.049(14) -0.022(13) 0.026(11) -0.002(11)
C19 0.052(13) 0.067(17) 0.035(13) -0.028(14) 0.001(11) 0.013(13)
C20 0.055(13) 0.028(14) 0.059(15) 0.003(13) -0.004(11) 0.003(11)
C21 0.066(17) 0.091(20) 0.064(18) -0.007(17) 0.002(13) -0.012(17)
C22 0.088(14) 0.112(17) 0.047(11) 0.037(13) 0.027(10) -0.025(13)

loop_
_atom_site_label
_atom_site_type_symbol
_atom_site_fract_x
_atom_site_fract_y
_atom_site_fract_z
_atom_site_U_iso_or_equiv
_atom_site_thermal_displace_type
_atom_site_occupancy
_atom_site_calc_flag
_atom_site_refinement_flags
O1 O 0.5333(10) 0.1768(13) 0.4195(3) 0.067(3) Uani 1 d .
H1 H 0.5231(140) 0.1328(67) 0.4404(17) 0.110(31) Uiso 1 calc R
O2 O 0.4354(12) 0.1310(15) 0.4864(3) 0.097(6) Uani 1 d .
O3 O 0.3407(10) 0.3118(13) 0.5170(3) 0.068(4) Uani 1 d .
N1 N 0.7499(12) 0.4918(16) 0.3758(4) 0.070(4) Uani 1 d .
H1A H 0.7125(12) 0.5259(16) 0.3959(4) 0.110(31) Uiso 1 calc R
H1B H 0.8230(12) 0.5148(16) 0.3723(4) 0.110(31) Uiso 1 calc R
C1 C 0.3988(22) 0.2214(23) 0.3320(5) 0.068(6) Uani 1 d .
H1C H 0.3534(22) 0.2584(23) 0.3526(5) 0.075(19) Uiso 1 calc R
C2 C 0.3442(20) 0.1275(29) 0.3059(9) 0.100(8) Uani 1 d .
H2 H 0.2651(20) 0.1014(29) 0.3089(9) 0.075(19) Uiso 1 calc R
C3 C 0.4112(31) 0.0718(23) 0.2746(8) 0.101(10) Uani 1 d .
H3 H 0.3763(31) 0.0067(23) 0.2567(8) 0.075(19) Uiso 1 calc R
C4 C 0.5236(32) 0.1101(30) 0.2700(7) 0.107(10) Uani 1 d .
H4 H 0.5667(32) 0.0693(30) 0.2493(7) 0.075(19) Uiso 1 calc R
C5 C 0.6974(26) 0.2527(27) 0.2912(6) 0.082(8) Uani 1 d .
H5 H 0.7399(26) 0.2144(27) 0.2701(6) 0.075(19) Uiso 1 calc R
C6 C 0.7521(19) 0.3467(26) 0.3166(7) 0.081(7) Uani 1 d .
H6 H 0.8298(19) 0.3756(26) 0.3120(7) 0.075(19) Uiso 1 calc R
C7 C 0.6930(20) 0.4001(20) 0.3493(6) 0.053(5) Uani 1 d .
C8 C 0.5761(20) 0.3646(20) 0.3554(5) 0.048(5) Uani 1 d .
C9 C 0.5188(20) 0.2673(22) 0.3302(7) 0.059(5) Uani 1 d .
C10 C 0.5785(27) 0.2108(28) 0.2957(8) 0.084(8) Uani 1 d .
C11 C 0.4895(14) 0.3197(22) 0.4222(7) 0.054(5) Uani 1 d .
C12 C 0.4285(15) 0.3676(22) 0.4555(5) 0.048(5) Uani 1 d .
C13 C 0.3898(12) 0.5146(23) 0.4570(4) 0.051(5) Uani 1 d .
H13 H 0.3512(12) 0.5477(23) 0.4795(4) 0.075(19) Uiso 1 calc R
C14 C 0.3654(14) 0.7672(23) 0.4276(5) 0.064(5) Uani 1 d .
H14 H 0.3297(14) 0.8031(23) 0.4503(5) 0.075(19) Uiso 1 calc R
C15 C 0.3785(17) 0.8559(21) 0.3966(7) 0.082(7) Uani 1 d .
H15 H 0.3487(17) 0.9532(21) 0.3976(7) 0.075(19) Uiso 1 calc R
C16 C 0.4351(16) 0.8074(23) 0.3631(6) 0.070(6) Uani 1 d .
H16 H 0.4445(16) 0.8735(23) 0.3422(6) 0.075(19) Uiso 1 calc R
C17 C 0.4780(14) 0.6637(21) 0.3600(5) 0.061(5) Uani 1 d .
H17 H 0.5148(14) 0.6321(21) 0.3370(5) 0.075(19) Uiso 1 calc R
C18 C 0.5094(13) 0.4145(24) 0.3912(5) 0.047(5) Uani 1 d .
C19 C 0.4655(15) 0.5639(23) 0.3922(5) 0.051(5) Uani 1 d .
C20 C 0.4067(15) 0.6170(20) 0.4256(6) 0.047(5) Uani 1 d .
C21 C 0.4040(17) 0.2605(29) 0.4872(6) 0.074(7) Uani 1 d .
C22 C 0.3108(13) 0.2062(18) 0.5485(4) 0.082(6) Uani 1 d .
H22A H 0.2413(47) 0.2405(55) 0.5619(17) 0.110(31) Uiso 1 calc R
H22B H 0.3753(35) 0.2002(76) 0.5667(14) 0.110(31) Uiso 1 calc R
H22C H 0.2963(75) 0.1086(29) 0.5374(5) 0.110(31) Uiso 1 calc R

loop_
_atom_type_symbol
_atom_type_description
_atom_type_scat_dispersion_real
_atom_type_scat_dispersion_imag
_atom_type_scat_source
C C 0.0033 0.0016 'International Tables Vol C Tables 4.2.6.8 and 6.1.1.4'
H H 0.0000 0.0000 'International Tables Vol C Tables 4.2.6.8 and 6.1.1.4'
N N 0.0061 0.0033 'International Tables Vol C Tables 4.2.6.8 and 6.1.1.4'
O O 0.0106 0.0060 'International Tables Vol C Tables 4.2.6.8 and 6.1.1.4'

loop_
_geom_angle_atom_site_label_1
_geom_angle_atom_site_label_2
_geom_angle_atom_site_label_3
_geom_angle
_geom_angle_publ_flag
C21 O3 C22 117.6(15) y
C2 C1 C9 125.6(20) y
C1 C2 C3 117.7(23) y
C4 C3 C2 121.4(25) y
C3 C4 C10 121.0(25) y
C6 C5 C10 122.1(24) y
C5 C6 C7 120.4(20) y
C8 C7 N1 119.0(20) y
C8 C7 C6 120.6(19) y
N1 C7 C6 120.4(22) y
C7 C8 C9 120.0(20) y
C7 C8 C18 122.7(19) y
C9 C8 C18 117.0(20) y
C8 C9 C1 127.2(23) y
C8 C9 C10 120.2(24) y
C1 C9 C10 112.3(24) y
C4 C10 C5 121.7(30) y
C4 C10 C9 121.7(25) y
C5 C10 C9 116.4(26) y
O1 C11 C18 117.4(20) y
O1 C11 C12 121.2(19) y
C18 C11 C12 121.3(18) y
C13 C12 C11 118.4(17) y
C13 C12 C21 122.0(20) y
C11 C12 C21 119.6(19) y
C12 C13 C20 122.6(16) y
C15 C14 C20 119.2(19) y
C14 C15 C16 121.6(19) y
C17 C16 C15 121.4(18) y
C16 C17 C19 119.2(17) y
C11 C18 C19 120.1(17) y
C11 C18 C8 121.8(20) y
C19 C18 C8 118.1(19) y
C20 C19 C17 117.7(18) y
C20 C19 C18 120.0(18) y
C17 C19 C18 122.3(21) y
C19 C20 C13 117.4(16) y
C19 C20 C14 120.9(18) y
C13 C20 C14 121.8(21) y
O2 C21 O3 120.5(21) y
O2 C21 C12 123.2(21) y
O3 C21 C12 116.2(21) y

loop_
_geom_bond_atom_site_label_1
_geom_bond_atom_site_label_2
_geom_bond_distance
_geom_bond_publ_flag
O1 C11 1.37(2) y
O2 C21 1.21(2) y
O3 C21 1.32(2) y
O3 C22 1.465(15) y
N1 C7 1.38(2) y
C1 C2 1.37(2) y
C1 C9 1.42(2) y
C2 C3 1.40(2) y
C3 C4 1.33(2) y
C4 C10 1.40(3) y
C5 C6 1.35(2) y
C5 C10 1.41(2) y
C6 C7 1.38(2) y
C7 C8 1.38(2) y
C8 C9 1.38(2) y
C8 C18 1.50(2) y
C9 C10 1.45(2) y
C11 C18 1.37(2) y
C11 C12 1.39(2) y
C12 C13 1.38(2) y
C12 C21 1.47(2) y
C13 C20 1.42(2) y
C14 C15 1.32(2) y
C14 C20 1.42(2) y
C15 C16 1.38(2) y
C16 C17 1.37(2) y
C17 C19 1.42(2) y
C18 C19 1.42(2) y
C19 C20 1.40(2) y

loop_
_geom_torsion_atom_site_label_1
_geom_torsion_atom_site_label_2
_geom_torsion_atom_site_label_3
_geom_torsion_atom_site_label_4
_geom_torsion
C9 C1 C2 C3 -0.4(30)
C1 C2 C3 C4 -0.8(32)
C2 C3 C4 C10 -1.7(34)
C10 C5 C6 C7 2.9(34)
C5 C6 C7 C8 -3.3(29)
C5 C6 C7 N1 177.8(17)
N1 C7 C8 C9 -177.0(13)
C6 C7 C8 C9 4.1(24)
N1 C7 C8 C18 -3.6(25)
C6 C7 C8 C18 177.5(18)
C7 C8 C9 C1 -178.8(16)
C18 C8 C9 C1 7.5(24)
C7 C8 C9 C10 -4.5(23)
C18 C8 C9 C10 -178.2(16)
C2 C1 C9 C8 178.3(17)
C2 C1 C9 C10 3.7(25)
C3 C4 C10 C5 -179.9(22)
C3 C4 C10 C9 5.4(30)
C6 C5 C10 C4 -178.1(18)
C6 C5 C10 C9 -3.2(31)
C8 C9 C10 C4 178.9(16)
C1 C9 C10 C4 -6.0(24)
C8 C9 C10 C5 3.9(24)
C1 C9 C10 C5 179.0(17)
O1 C11 C12 C13 178.0(14)
C18 C11 C12 C13 -1.1(23)
O1 C11 C12 C21 -4.0(22)
C18 C11 C12 C21 177.0(16)
C11 C12 C13 C20 1.9(22)
C21 C12 C13 C20 -176.2(15)
C20 C14 C15 C16 -2.5(30)
C14 C15 C16 C17 1.6(31)
C15 C16 C17 C19 -1.1(27)
O1 C11 C18 C19 179.6(14)
C12 C11 C18 C19 -1.3(24)
O1 C11 C18 C8 0.2(25)
C12 C11 C18 C8 179.3(16)
C7 C8 C18 C11 -100.7(20)
C9 C8 C18 C11 72.9(21)
C7 C8 C18 C19 79.9(20)
C9 C8 C18 C19 -106.5(17)
C16 C17 C19 C20 1.5(24)
C16 C17 C19 C18 -179.0(16)
C11 C18 C19 C20 3.0(24)
C8 C18 C19 C20 -177.5(15)
C11 C18 C19 C17 -176.4(16)
C8 C18 C19 C17 3.0(24)
C17 C19 C20 C13 177.2(14)
C18 C19 C20 C13 -2.3(22)
C17 C19 C20 C14 -2.5(22)
C18 C19 C20 C14 178.1(14)
C12 C13 C20 C19 -0.2(21)
C12 C13 C20 C14 179.5(14)
C15 C14 C20 C19 2.9(25)
C15 C14 C20 C13 -176.7(17)
C22 O3 C21 O2 0.1(25)
C22 O3 C21 C12 177.8(13)
C13 C12 C21 O2 179.0(18)
C11 C12 C21 O2 0.9(27)
C13 C12 C21 O3 1.3(23)
C11 C12 C21 O3 -176.7(15)

loop_
_cod_related_entry_id
_cod_related_entry_database
_cod_related_entry_code
1 ChemSpider 8602975
